data_7051932
loop_
_publ_author_name
'Dobrza\'nska, Liliana'
'Kleinhans, Dewald J.'
'Barbour, Leonard J.'

_publ_section_title
;
 Influence of the metal-to-ligand ratio on the formation of metal
 organic complexes
;
_journal_issue 5
_journal_name_full 'New Journal of Chemistry'
_journal_page_first 813
_journal_paper_doi 10.1039/b800720a
_journal_volume 32
_journal_year 2008
_chemical_formula_sum 'C28 H28 Br4 Cu2 N8'
_chemical_formula_weight 923.30
_chemical_name_systematic
;
?
;
_space_group_IT_number 14
_symmetry_cell_setting monoclinic
_symmetry_space_group_name_Hall '-P 2ybc'
_symmetry_space_group_name_H-M 'P 1 21/c 1'
_atom_sites_solution_hydrogens geom
_atom_sites_solution_primary direct
_atom_sites_solution_secondary difmap
_audit_creation_method SHELXL-97
_cell_angle_alpha 90.00
_cell_angle_beta 98.926(9)
_cell_angle_gamma 90.00
_cell_formula_units_Z 2
_cell_length_a 9.264(5)
_cell_length_b 7.469(4)
_cell_length_c 22.621(11)
_cell_measurement_reflns_used 2514
_cell_measurement_temperature 100(2)
_cell_measurement_theta_max 27.809
_cell_measurement_theta_min 2.651
_cell_volume 1546.3(14)
_computing_cell_refinement 'SAINT (Bruker, 2002)'
_computing_data_collection 'SMART (Bruker, 2001)'
_computing_data_reduction SAINT
_computing_molecular_graphics 'X-Seed (Barbour 2001)'
_computing_structure_refinement 'SHELXL-97 (Sheldrick, 1997)'
_computing_structure_solution 'SHELXS-97 (Sheldrick, 1990)'
_diffrn_ambient_temperature 100(2)
_diffrn_measured_fraction_theta_full 0.996
_diffrn_measured_fraction_theta_max 0.934
_diffrn_measurement_device_type 'Bruker APEX CCD area-detector'
_diffrn_measurement_method \w
_diffrn_radiation_monochromator graphite
_diffrn_radiation_source 'fine-focus sealed tube'
_diffrn_radiation_type MoK\a
_diffrn_radiation_wavelength 0.71073
_diffrn_reflns_av_R_equivalents 0.0428
_diffrn_reflns_av_sigmaI/netI 0.0580
_diffrn_reflns_limit_h_max 10
_diffrn_reflns_limit_h_min -12
_diffrn_reflns_limit_k_max 7
_diffrn_reflns_limit_k_min -9
_diffrn_reflns_limit_l_max 29
_diffrn_reflns_limit_l_min -29
_diffrn_reflns_number 9476
_diffrn_reflns_theta_full 26.50
_diffrn_reflns_theta_max 28.46
_diffrn_reflns_theta_min 2.23
_exptl_absorpt_coefficient_mu 6.578
_exptl_absorpt_correction_T_max 0.2507
_exptl_absorpt_correction_T_min 0.1626
_exptl_absorpt_correction_type multi-scan
_exptl_absorpt_process_details 'SADABS (Sheldrick, 1997)'
_exptl_crystal_colour green
_exptl_crystal_density_diffrn 1.983
_exptl_crystal_density_method 'not measured'
_exptl_crystal_description block
_exptl_crystal_F_000 900
_exptl_crystal_size_max 0.28
_exptl_crystal_size_mid 0.24
_exptl_crystal_size_min 0.21
_refine_diff_density_max 0.777
_refine_diff_density_min -0.583
_refine_diff_density_rms 0.139
_refine_ls_extinction_method none
_refine_ls_goodness_of_fit_ref 1.009
_refine_ls_hydrogen_treatment constr
_refine_ls_matrix_type full
_refine_ls_number_parameters 190
_refine_ls_number_reflns 3639
_refine_ls_number_restraints 0
_refine_ls_restrained_S_all 1.009
_refine_ls_R_factor_all 0.0445
_refine_ls_R_factor_gt 0.0344
_refine_ls_shift/su_max 0.001
_refine_ls_shift/su_mean 0.000
_refine_ls_structure_factor_coef Fsqd
_refine_ls_weighting_details 'calc w=1/[\s^2^(Fo^2^)+(0.0350P)^2^+0.0000P] where P=(Fo^2^+2Fc^2^)/3'
_refine_ls_weighting_scheme calc
_refine_ls_wR_factor_gt 0.0777
_refine_ls_wR_factor_ref 0.0818
_reflns_number_gt 3051
_reflns_number_total 3639
_reflns_threshold_expression >2sigma(I)
_cod_data_source_file b800720a.txt
_cod_data_source_block IV
_cod_original_sg_symbol_H-M P21/c
_cod_database_code 7051932

loop_
_symmetry_equiv_pos_as_xyz
'x, y, z'
'-x, y+1/2, -z+1/2'
'-x, -y, -z'
'x, -y-1/2, z-1/2'

loop_
_atom_site_label
_atom_site_type_symbol
_atom_site_fract_x
_atom_site_fract_y
_atom_site_fract_z
_atom_site_U_iso_or_equiv
_atom_site_adp_type
_atom_site_occupancy
_atom_site_symmetry_multiplicity
_atom_site_calc_flag
_atom_site_refinement_flags
_atom_site_disorder_assembly
_atom_site_disorder_group
Br1 Br 0.34077(4) 0.18552(4) 0.624859(14) 0.01497(10) Uani 1 1 d . . .
Cu1 Cu 0.38216(4) 0.42904(5) 0.554137(17) 0.01153(11) Uani 1 1 d . . .
N1 N 0.4927(3) 0.4523(4) 0.37887(11) 0.0123(6) Uani 1 1 d . . .
Br2 Br 0.61854(4) 0.29167(4) 0.505173(14) 0.01332(10) Uani 1 1 d . . .
C2 C 0.5135(4) 0.2932(4) 0.35671(15) 0.0133(7) Uani 1 1 d . . .
H2 H 0.5871 0.2112 0.3735 0.016 Uiso 1 1 calc R . .
N3 N 0.4167(3) 0.2623(4) 0.30720(11) 0.0108(6) Uani 1 1 d . . .
C4 C 0.3267(4) 0.4099(4) 0.29865(14) 0.0132(7) Uani 1 1 d . . .
H4 H 0.2457 0.4259 0.2678 0.016 Uiso 1 1 calc R . .
C5 C 0.3756(4) 0.5269(5) 0.34236(14) 0.0134(7) Uani 1 1 d . . .
H5 H 0.3357 0.6422 0.3472 0.016 Uiso 1 1 calc R . .
C6 C 0.3965(3) 0.0939(4) 0.27406(14) 0.0120(7) Uani 1 1 d . . .
H6A H 0.4853 0.0194 0.2842 0.014 Uiso 1 1 calc R . .
H6B H 0.3835 0.1194 0.2306 0.014 Uiso 1 1 calc R . .
C7 C 0.2662(3) -0.0088(4) 0.28813(14) 0.0114(7) Uani 1 1 d . . .
C8 C 0.1921(4) -0.1261(5) 0.24686(15) 0.0162(7) Uani 1 1 d . . .
H8 H 0.2217 -0.1397 0.2087 0.019 Uiso 1 1 calc R . .
C9 C 0.0740(4) -0.2245(5) 0.26091(15) 0.0167(7) Uani 1 1 d . . .
H9 H 0.0244 -0.3063 0.2326 0.020 Uiso 1 1 calc R . .
C10 C 0.0291(4) -0.2029(4) 0.31621(15) 0.0151(7) Uani 1 1 d . . .
H10 H -0.0518 -0.2692 0.3256 0.018 Uiso 1 1 calc R . .
C11 C 0.1020(4) -0.0848(4) 0.35771(14) 0.0131(7) Uani 1 1 d . . .
C12 C 0.2208(3) 0.0092(4) 0.34362(13) 0.0118(7) Uani 1 1 d . . .
H12 H 0.2726 0.0877 0.3725 0.014 Uiso 1 1 calc R . .
C13 C 0.0526(4) -0.0605(4) 0.41819(14) 0.0139(7) Uani 1 1 d . . .
H13A H -0.0550 -0.0723 0.4134 0.017 Uiso 1 1 calc R . .
H13B H 0.0959 -0.1562 0.4456 0.017 Uiso 1 1 calc R . .
N14 N 0.0954(3) 0.1133(4) 0.44442(11) 0.0112(6) Uani 1 1 d . . .
C15 C 0.2150(4) 0.1482(5) 0.48366(14) 0.0124(7) Uani 1 1 d . . .
H15 H 0.2803 0.0593 0.5021 0.015 Uiso 1 1 calc R . .
N16 N 0.2311(3) 0.3220(4) 0.49365(12) 0.0135(6) Uani 1 1 d . . .
C17 C 0.1151(4) 0.4013(5) 0.45763(15) 0.0186(8) Uani 1 1 d . . .
H17 H 0.0974 0.5265 0.4545 0.022 Uiso 1 1 calc R . .
C18 C 0.0306(4) 0.2739(5) 0.42741(16) 0.0205(8) Uani 1 1 d . . .
H18 H -0.0565 0.2920 0.3998 0.025 Uiso 1 1 calc R . .

loop_
_atom_site_aniso_label
_atom_site_aniso_U_11
_atom_site_aniso_U_22
_atom_site_aniso_U_33
_atom_site_aniso_U_23
_atom_site_aniso_U_13
_atom_site_aniso_U_12
Br1 0.01675(19) 0.01671(18) 0.01059(17) 0.00022(12) -0.00062(13) -0.00526(13)
Cu1 0.0126(2) 0.0114(2) 0.0097(2) -0.00142(15) -0.00119(15) -0.00150(16)
N1 0.0139(15) 0.0125(14) 0.0102(14) 0.0016(11) 0.0008(11) -0.0005(11)
Br2 0.01454(18) 0.01196(17) 0.01278(17) 0.00021(12) -0.00002(13) 0.00125(12)
C2 0.0138(17) 0.0133(17) 0.0133(16) 0.0014(13) 0.0032(13) -0.0017(13)
N3 0.0116(14) 0.0121(13) 0.0085(13) -0.0007(10) 0.0006(11) -0.0045(11)
C4 0.0114(17) 0.0122(16) 0.0149(16) 0.0036(13) -0.0014(13) -0.0007(13)
C5 0.0131(17) 0.0141(16) 0.0131(16) 0.0011(13) 0.0025(13) -0.0005(13)
C6 0.0130(17) 0.0138(16) 0.0085(15) -0.0031(12) -0.0011(13) 0.0001(13)
C7 0.0108(16) 0.0110(16) 0.0117(16) 0.0012(12) -0.0004(13) -0.0009(13)
C8 0.0184(18) 0.0203(18) 0.0098(16) -0.0041(13) 0.0014(13) 0.0023(15)
C9 0.0155(18) 0.0167(18) 0.0161(18) -0.0061(14) -0.0033(14) -0.0036(14)
C10 0.0124(17) 0.0137(17) 0.0185(18) -0.0027(13) 0.0006(14) 0.0003(13)
C11 0.0140(17) 0.0119(16) 0.0134(16) 0.0011(13) 0.0017(13) 0.0009(13)
C12 0.0144(17) 0.0111(16) 0.0084(15) -0.0031(12) -0.0033(13) -0.0010(13)
C13 0.0124(17) 0.0141(17) 0.0143(17) -0.0048(13) -0.0006(13) -0.0050(13)
N14 0.0107(14) 0.0129(14) 0.0099(13) -0.0023(11) 0.0018(11) -0.0017(11)
C15 0.0131(17) 0.0141(16) 0.0099(15) -0.0001(13) 0.0013(13) -0.0002(13)
N16 0.0134(15) 0.0131(14) 0.0136(14) -0.0006(11) 0.0012(11) -0.0014(11)
C17 0.0192(19) 0.0140(17) 0.0212(18) 0.0003(14) -0.0017(15) 0.0042(14)
C18 0.0151(19) 0.0223(19) 0.0207(19) -0.0026(15) -0.0083(15) 0.0063(15)

loop_
_atom_type_symbol
_atom_type_description
_atom_type_scat_dispersion_real
_atom_type_scat_dispersion_imag
_atom_type_scat_source
C C 0.0033 0.0016 'International Tables Vol C Tables 4.2.6.8 and 6.1.1.4'
H H 0.0000 0.0000 'International Tables Vol C Tables 4.2.6.8 and 6.1.1.4'
N N 0.0061 0.0033 'International Tables Vol C Tables 4.2.6.8 and 6.1.1.4'
O O 0.0106 0.0060 'International Tables Vol C Tables 4.2.6.8 and 6.1.1.4'
Cu Cu 0.3201 1.2651 'International Tables Vol C Tables 4.2.6.8 and 6.1.1.4'
Br Br -0.2901 2.4595 'International Tables Vol C Tables 4.2.6.8 and 6.1.1.4'

loop_
_geom_angle_atom_site_label_1
_geom_angle_atom_site_label_2
_geom_angle_atom_site_label_3
_geom_angle
_geom_angle_site_symmetry_1
_geom_angle_site_symmetry_3
_geom_angle_publ_flag
N16 Cu1 N1 170.89(11) . 3_666 ?
N16 Cu1 Br2 91.36(9) . 3_666 ?
N1 Cu1 Br2 89.40(8) 3_666 3_666 ?
N16 Cu1 Br1 89.20(9) . . ?
N1 Cu1 Br1 88.01(8) 3_666 . ?
Br2 Cu1 Br1 166.91(2) 3_666 . ?
N16 Cu1 Br2 95.25(9) . . ?
N1 Cu1 Br2 93.79(9) 3_666 . ?
Br2 Cu1 Br2 91.76(3) 3_666 . ?
Br1 Cu1 Br2 101.21(3) . . ?
C2 N1 C5 106.6(3) . . ?
C2 N1 Cu1 126.6(2) . 3_666 ?
C5 N1 Cu1 126.5(2) . 3_666 ?
Cu1 Br2 Cu1 88.24(3) 3_666 . ?
N1 C2 N3 110.8(3) . . ?
N1 C2 H2 124.6 . . ?
N3 C2 H2 124.6 . . ?
C2 N3 C4 106.9(3) . . ?
C2 N3 C6 126.3(3) . . ?
C4 N3 C6 126.2(3) . . ?
C5 C4 N3 106.9(3) . . ?
C5 C4 H4 126.6 . . ?
N3 C4 H4 126.6 . . ?
C4 C5 N1 108.8(3) . . ?
C4 C5 H5 125.6 . . ?
N1 C5 H5 125.6 . . ?
N3 C6 C7 111.9(3) . . ?
N3 C6 H6A 109.2 . . ?
C7 C6 H6A 109.2 . . ?
N3 C6 H6B 109.2 . . ?
C7 C6 H6B 109.2 . . ?
H6A C6 H6B 107.9 . . ?
C8 C7 C12 118.8(3) . . ?
C8 C7 C6 120.7(3) . . ?
C12 C7 C6 120.4(3) . . ?
C7 C8 C9 120.3(3) . . ?
C7 C8 H8 119.8 . . ?
C9 C8 H8 119.8 . . ?
C10 C9 C8 120.0(3) . . ?
C10 C9 H9 120.0 . . ?
C8 C9 H9 120.0 . . ?
C11 C10 C9 120.2(3) . . ?
C11 C10 H10 119.9 . . ?
C9 C10 H10 119.9 . . ?
C12 C11 C10 119.2(3) . . ?
C12 C11 C13 120.6(3) . . ?
C10 C11 C13 120.2(3) . . ?
C11 C12 C7 121.5(3) . . ?
C11 C12 H12 119.3 . . ?
C7 C12 H12 119.3 . . ?
N14 C13 C11 111.9(3) . . ?
N14 C13 H13A 109.2 . . ?
C11 C13 H13A 109.2 . . ?
N14 C13 H13B 109.2 . . ?
C11 C13 H13B 109.2 . . ?
H13A C13 H13B 107.9 . . ?
C15 N14 C18 107.4(3) . . ?
C15 N14 C13 126.2(3) . . ?
C18 N14 C13 125.9(3) . . ?
N16 C15 N14 111.4(3) . . ?
N16 C15 H15 124.3 . . ?
N14 C15 H15 124.3 . . ?
C15 N16 C17 105.3(3) . . ?
C15 N16 Cu1 124.5(2) . . ?
C17 N16 Cu1 129.9(2) . . ?
C18 C17 N16 109.6(3) . . ?
C18 C17 H17 125.2 . . ?
N16 C17 H17 125.2 . . ?
C17 C18 N14 106.3(3) . . ?
C17 C18 H18 126.9 . . ?
N14 C18 H18 126.9 . . ?

loop_
_geom_bond_atom_site_label_1
_geom_bond_atom_site_label_2
_geom_bond_distance
_geom_bond_site_symmetry_2
_geom_bond_publ_flag
Br1 Cu1 2.4909(10) . ?
Cu1 N16 1.969(3) . ?
Cu1 N1 1.970(3) 3_666 ?
Cu1 Br2 2.4796(11) 3_666 ?
Cu1 Br2 2.7978(11) . ?
N1 C2 1.316(4) . ?
N1 C5 1.376(4) . ?
N1 Cu1 1.970(3) 3_666 ?
Br2 Cu1 2.4796(11) 3_666 ?
C2 N3 1.342(4) . ?
C2 H2 0.9500 . ?
N3 C4 1.377(4) . ?
N3 C6 1.462(4) . ?
C4 C5 1.345(5) . ?
C4 H4 0.9500 . ?
C5 H5 0.9500 . ?
C6 C7 1.505(4) . ?
C6 H6A 0.9900 . ?
C6 H6B 0.9900 . ?
C7 C8 1.383(4) . ?
C7 C12 1.391(4) . ?
C8 C9 1.395(5) . ?
C8 H8 0.9500 . ?
C9 C10 1.388(5) . ?
C9 H9 0.9500 . ?
C10 C11 1.385(4) . ?
C10 H10 0.9500 . ?
C11 C12 1.384(5) . ?
C11 C13 1.519(4) . ?
C12 H12 0.9500 . ?
C13 N14 1.457(4) . ?
C13 H13A 0.9900 . ?
C13 H13B 0.9900 . ?
N14 C15 1.333(4) . ?
N14 C18 1.369(4) . ?
C15 N16 1.322(4) . ?
C15 H15 0.9500 . ?
N16 C17 1.377(4) . ?
C17 C18 1.349(5) . ?
C17 H17 0.9500 . ?
C18 H18 0.9500 . ?

loop_
_geom_hbond_atom_site_label_D
_geom_hbond_atom_site_label_H
_geom_hbond_atom_site_label_A
_geom_hbond_site_symmetry_A
_geom_hbond_distance_DH
_geom_hbond_distance_HA
_geom_hbond_distance_DA
_geom_hbond_angle_DHA
C6 H6a Br1 3_656 0.99 2.85 3.712(4) 146
C6 H6B Br1 4_565 0.99 2.78 3.719(4) 159
C13 H13A Br1 3_556 0.99 2.79 3.742(4) 162
C13 H13B Br2 3_656 0.99 2.89 3.692(4) 139
C15 H15 Br2 3_656 0.95 2.80 3.621(4) 146

loop_
_geom_torsion_atom_site_label_1
_geom_torsion_atom_site_label_2
_geom_torsion_atom_site_label_3
_geom_torsion_atom_site_label_4
_geom_torsion
_geom_torsion_site_symmetry_1
_geom_torsion_site_symmetry_2
_geom_torsion_site_symmetry_3
_geom_torsion_site_symmetry_4
_geom_torsion_publ_flag
N16 Cu1 Br2 Cu1 91.53(9) . . . 3_666 ?
N1 Cu1 Br2 Cu1 -89.52(8) 3_666 . . 3_666 ?
Br2 Cu1 Br2 Cu1 0.0 3_666 . . 3_666 ?
Br1 Cu1 Br2 Cu1 -178.24(2) . . . 3_666 ?
C5 N1 C2 N3 0.8(4) . . . . ?
Cu1 N1 C2 N3 -173.1(2) 3_666 . . . ?
N1 C2 N3 C4 -1.7(4) . . . . ?
N1 C2 N3 C6 -173.3(3) . . . . ?
C2 N3 C4 C5 1.8(4) . . . . ?
C6 N3 C4 C5 173.5(3) . . . . ?
N3 C4 C5 N1 -1.4(4) . . . . ?
C2 N1 C5 C4 0.4(4) . . . . ?
Cu1 N1 C5 C4 174.4(2) 3_666 . . . ?
C2 N3 C6 C7 101.2(4) . . . . ?
C4 N3 C6 C7 -68.8(4) . . . . ?
N3 C6 C7 C8 153.2(3) . . . . ?
N3 C6 C7 C12 -28.6(4) . . . . ?
C12 C7 C8 C9 -0.1(5) . . . . ?
C6 C7 C8 C9 178.2(3) . . . . ?
C7 C8 C9 C10 1.0(5) . . . . ?
C8 C9 C10 C11 -0.5(5) . . . . ?
C9 C10 C11 C12 -0.8(5) . . . . ?
C9 C10 C11 C13 179.8(3) . . . . ?
C10 C11 C12 C7 1.8(5) . . . . ?
C13 C11 C12 C7 -178.9(3) . . . . ?
C8 C7 C12 C11 -1.3(5) . . . . ?
C6 C7 C12 C11 -179.6(3) . . . . ?
C12 C11 C13 N14 25.2(4) . . . . ?
C10 C11 C13 N14 -155.5(3) . . . . ?
C11 C13 N14 C15 -95.2(4) . . . . ?
C11 C13 N14 C18 75.6(4) . . . . ?
C18 N14 C15 N16 0.6(4) . . . . ?
C13 N14 C15 N16 172.8(3) . . . . ?
N14 C15 N16 C17 -0.9(4) . . . . ?
N14 C15 N16 Cu1 173.8(2) . . . . ?
Br2 Cu1 N16 C15 152.3(3) 3_666 . . . ?
Br1 Cu1 N16 C15 -40.8(3) . . . . ?
Br2 Cu1 N16 C15 60.4(3) . . . . ?
Br2 Cu1 N16 C17 -34.3(3) 3_666 . . . ?
Br1 Cu1 N16 C17 132.6(3) . . . . ?
Br2 Cu1 N16 C17 -126.2(3) . . . . ?
C15 N16 C17 C18 0.9(4) . . . . ?
Cu1 N16 C17 C18 -173.5(3) . . . . ?
N16 C17 C18 N14 -0.5(4) . . . . ?
C15 N14 C18 C17 0.0(4) . . . . ?
C13 N14 C18 C17 -172.3(3) . . . . ?
